data_2012854
loop_
_publ_author_name
'Ftini, Mohamed Mongi'
'Krifa, Mohamed'
'Amor, Haddad'

_publ_section_title
;
 KMo~5~O~13~ and KNb~1.76~Sb~3.24~O~13~
;
_journal_issue 8
_journal_name_full 'Acta Crystallographica Section C'
_journal_page_first i106
_journal_page_last i108
_journal_paper_doi 10.1107/S0108270102007886
_journal_volume 58
_journal_year 2002
_chemical_formula_iupac 'K Mo5 O13'
_chemical_formula_structural 'K Mo5 O13'
_chemical_formula_sum 'K Mo5 O13'
_chemical_formula_weight 726.79
_chemical_name_systematic
;
Potassium closo-13-oxopentamolybdate
;
_space_group_IT_number 63
_symmetry_cell_setting orthorhombic
_symmetry_space_group_name_Hall '-C 2c 2'
_symmetry_space_group_name_H-M 'C m c m'
_atom_sites_solution_primary direct
_atom_sites_solution_secondary difmap
_audit_creation_method SHELXL97
_cell_angle_alpha 90
_cell_angle_beta 90
_cell_angle_gamma 90
_cell_formula_units_Z 4
_cell_length_a 6.6027(10)
_cell_length_b 8.9552(10)
_cell_length_c 16.844(2)
_cell_measurement_reflns_used 24
_cell_measurement_temperature 293(2)
_cell_measurement_theta_max 14.0
_cell_measurement_theta_min 9.1
_cell_volume 996.0(2)
_computing_cell_refinement 'CAD-4 EXPRESS'
_computing_data_collection 'CAD-4 EXPRESS (Duisenberg, 1992; Mac\'i\<cek & Yordanov, 1992)'
_computing_data_reduction 'MolEN (Fair, 1990)'
_computing_molecular_graphics 'DIAMOND (Brandenburg, 1998)'
_computing_publication_material SHELXL97
_computing_structure_refinement 'SHELXL97 (Sheldrick, 1997)'
_computing_structure_solution 'SHELXS97 (Sheldrick, 1990)'
_diffrn_ambient_temperature 293(2)
_diffrn_measured_fraction_theta_full 1.000
_diffrn_measured_fraction_theta_max 1.000
_diffrn_measurement_device_type 'Enraf-Nonius CAD-4'
_diffrn_measurement_method \w/2\q
_diffrn_radiation_monochromator graphite
_diffrn_radiation_source 'fine-focus sealed tube'
_diffrn_radiation_type MoK\a
_diffrn_radiation_wavelength 0.71073
_diffrn_reflns_av_R_equivalents 0.008
_diffrn_reflns_av_sigmaI/netI 0.018
_diffrn_reflns_limit_h_max 9
_diffrn_reflns_limit_h_min -1
_diffrn_reflns_limit_k_max 12
_diffrn_reflns_limit_k_min 0
_diffrn_reflns_limit_l_max 23
_diffrn_reflns_limit_l_min 0
_diffrn_reflns_number 2790
_diffrn_reflns_theta_full 29.97
_diffrn_reflns_theta_max 29.97
_diffrn_reflns_theta_min 2.42
_diffrn_standards_decay_% 0.6
_diffrn_standards_interval_time 120
_diffrn_standards_number 2
_exptl_absorpt_coefficient_mu 6.616
_exptl_absorpt_correction_T_max 0.910
_exptl_absorpt_correction_T_min 0.601
_exptl_absorpt_correction_type '\y scan'
_exptl_absorpt_process_details '(North et al., 1968)'
_exptl_crystal_colour colourless
_exptl_crystal_density_diffrn 4.847
_exptl_crystal_density_meas ?
_exptl_crystal_density_method 'not measured'
_exptl_crystal_description plate
_exptl_crystal_F_000 1331
_exptl_crystal_size_max 0.09
_exptl_crystal_size_mid 0.07
_exptl_crystal_size_min 0.02
_refine_diff_density_max 1.94
_refine_diff_density_min -2.48
_refine_ls_extinction_coef 0.0062(4)
_refine_ls_extinction_expression Fc^*^=kFc[1+0.001xFc^2^\l^3^/sin(2\q)]^-1/4^
_refine_ls_extinction_method SHELXL97
_refine_ls_goodness_of_fit_ref 1.217
_refine_ls_matrix_type full
_refine_ls_number_parameters 58
_refine_ls_number_reflns 812
_refine_ls_number_restraints 0
_refine_ls_restrained_S_all 1.217
_refine_ls_R_factor_all 0.043
_refine_ls_R_factor_gt 0.037
_refine_ls_shift/su_max <0.001
_refine_ls_shift/su_mean 0.000
_refine_ls_structure_factor_coef Fsqd
_refine_ls_weighting_details 'calc w = 1/[\s^2^(Fo^2^)+(0.0499P)^2^+28.8946P] where P = (Fo^2^+2Fc^2^)/3'
_refine_ls_weighting_scheme calc
_refine_ls_wR_factor_gt 0.094
_refine_ls_wR_factor_ref 0.100
_reflns_number_gt 740
_reflns_number_total 812
_reflns_threshold_expression I>2\s(I)
_cod_data_source_file br1369.cif
_cod_data_source_block I
_cod_depositor_comments
;
The following automatic conversions were performed:

'_exptl_crystal_density_meas' value 'not measured' was changed to '?'
- the value is perceived as not measured.

Automatic conversion script
Id: cif_fix_values 3008 2015-01-20 13:52:24Z robertas 
;
_cod_database_code 2012854
_cod_database_fobs_code 2012854

loop_
_symmetry_equiv_pos_as_xyz
'x, y, z'
'-x, -y, z+1/2'
'x, -y, -z'
'-x, y, -z+1/2'
'x+1/2, y+1/2, z'
'-x+1/2, -y+1/2, z+1/2'
'x+1/2, -y+1/2, -z'
'-x+1/2, y+1/2, -z+1/2'
'-x, -y, -z'
'x, y, -z-1/2'
'-x, y, z'
'x, -y, z-1/2'
'-x+1/2, -y+1/2, -z'
'x+1/2, y+1/2, -z-1/2'
'-x+1/2, y+1/2, z'
'x+1/2, -y+1/2, z-1/2'

loop_
_atom_site_label
_atom_site_fract_x
_atom_site_fract_y
_atom_site_fract_z
_atom_site_U_iso_or_equiv
_atom_site_adp_type
_atom_site_calc_flag
_atom_site_refinement_flags
_atom_site_occupancy
_atom_site_disorder_assembly
_atom_site_disorder_group
_atom_site_type_symbol
Mo1 0.0000 0.0000 0.5000 0.0048(2) Uani d S 1 . . Mo
Mo2 0.0000 0.23165(7) 0.36166(4) 0.0048(2) Uani d S 1 . . Mo
Mo3 0.0000 0.38575(7) 0.57726(4) 0.0049(2) Uani d S 1 . . Mo
K 0.0000 0.1278(4) 0.7500 0.0309(8) Uani d S 1 . . K
O1 0.0000 0.1878(13) 0.2500 0.023(2) Uani d S 1 . . O
O2 0.2035(9) 0.2732(6) 0.6322(3) 0.0223(11) Uani d . 1 . . O
O3 -0.3110(12) 0.0000 0.5000 0.0195(14) Uani d S 1 . . O
O4 0.0000 0.2256(8) 0.4907(5) 0.0202(15) Uani d S 1 . . O
O5 0.0000 0.5535(8) 0.6499(5) 0.0213(15) Uani d S 1 . . O
O6 0.0000 0.0147(8) 0.3869(4) 0.0205(15) Uani d S 1 . . O

loop_
_atom_site_aniso_label
_atom_site_aniso_U_11
_atom_site_aniso_U_22
_atom_site_aniso_U_33
_atom_site_aniso_U_12
_atom_site_aniso_U_13
_atom_site_aniso_U_23
Mo1 0.0062(4) 0.0046(4) 0.0035(4) 0.000 0.000 0.0007(3)
Mo2 0.0064(3) 0.0041(3) 0.0038(3) 0.000 0.000 0.0002(2)
Mo3 0.0064(4) 0.0042(3) 0.0042(3) 0.000 0.000 0.0003(2)
K 0.047(2) 0.0259(17) 0.0192(16) 0.000 0.000 0.000
O1 0.030(6) 0.028(6) 0.012(4) 0.000 0.000 0.000
O2 0.025(3) 0.022(2) 0.020(2) 0.001(2) -0.004(2) 0.0027(19)
O3 0.023(3) 0.020(3) 0.015(3) 0.000 0.000 0.003(3)
O4 0.026(4) 0.017(3) 0.018(4) 0.000 0.000 0.001(3)
O5 0.030(4) 0.014(3) 0.020(3) 0.000 0.000 0.001(3)
O6 0.032(4) 0.016(3) 0.013(3) 0.000 0.000 0.002(3)

loop_
_atom_type_symbol
_atom_type_description
_atom_type_scat_dispersion_real
_atom_type_scat_dispersion_imag
_atom_type_scat_source
K K 0.2010 0.2490 'International Tables Vol C Tables 4.2.6.8 and 6.1.1.4'
Mo Mo -1.6830 0.6860 'International Tables Vol C Tables 4.2.6.8 and 6.1.1.4'
O O 0.0110 0.0060 'International Tables Vol C Tables 4.2.6.8 and 6.1.1.4'

loop_
_geom_angle_atom_site_label_1
_geom_angle_atom_site_label_2
_geom_angle_atom_site_label_3
_geom_angle_site_symmetry_1
_geom_angle_site_symmetry_3
_geom_angle
_geom_angle_publ_flag
O2 Mo3 O2 . 11 89.0(3) n
O2 Mo3 O5 . . 95.9(2) n
O2 Mo3 O5 11 . 95.9(2) n
O2 Mo3 O4 . . 88.6(2) n
O2 Mo3 O4 11 . 88.6(2) n
O5 Mo3 O4 . . 173.7(3) n
O2 Mo3 O3 . 5 98.1(3) n
O2 Mo3 O3 11 5 169.8(2) n
O5 Mo3 O3 . 5 90.79(18) n
O4 Mo3 O3 . 5 84.17(17) n
O2 Mo3 O3 . 13_456 169.8(2) n
O2 Mo3 O3 11 13_456 98.1(3) n
O5 Mo3 O3 . 13_456 90.79(18) n
O4 Mo3 O3 . 13_456 84.17(17) n
O3 Mo3 O3 5 13_456 74.0(4) n
O2 Mo3 K . . 45.19(17) n
O2 Mo3 K 11 . 45.19(17) n
O5 Mo3 K . . 89.3(2) n
O4 Mo3 K . . 97.0(2) n
O3 Mo3 K 5 . 143.00(18) n
O3 Mo3 K 13_456 . 143.00(18) n
O6 Mo1 O6 9_556 . 180.0000(10) n
O6 Mo1 O4 9_556 9_556 81.6(3) n
O6 Mo1 O4 . 9_556 98.4(3) n
O6 Mo1 O4 9_556 . 98.4(3) n
O6 Mo1 O4 . . 81.6(3) n
O4 Mo1 O4 9_556 . 180.0(4) n
O6 Mo1 O3 9_556 9_556 90.0000(10) n
O6 Mo1 O3 . 9_556 90.0000(10) n
O4 Mo1 O3 9_556 9_556 90.0000(10) n
O4 Mo1 O3 . 9_556 90.000(2) n
O6 Mo1 O3 9_556 . 90.0000(10) n
O6 Mo1 O3 . . 90.0000(10) n
O4 Mo1 O3 9_556 . 90.000(2) n
O4 Mo1 O3 . . 90.0000(10) n
O3 Mo1 O3 9_556 . 180.0000(10) n
O1 Mo2 O5 . 9_566 96.0(4) n
O1 Mo2 O2 . 13_556 92.70(15) n
O5 Mo2 O2 9_566 13_556 91.57(16) n
O1 Mo2 O2 . 7_456 92.70(15) n
O5 Mo2 O2 9_566 7_456 91.57(16) n
O2 Mo2 O2 13_556 7_456 173.4(3) n
O1 Mo2 O6 . . 90.6(4) n
O5 Mo2 O6 9_566 . 173.4(3) n
O2 Mo2 O6 13_556 . 88.11(16) n
O2 Mo2 O6 7_456 . 88.11(16) n
O1 Mo2 O4 . . 166.8(4) n
O5 Mo2 O4 9_566 . 97.2(3) n
O2 Mo2 O4 13_556 . 86.94(15) n
O2 Mo2 O4 7_456 . 86.94(15) n
O6 Mo2 O4 . . 76.2(3) n

loop_
_geom_bond_atom_site_label_1
_geom_bond_atom_site_label_2
_geom_bond_site_symmetry_2
_geom_bond_distance
_geom_bond_publ_flag
Mo1 O6 9_556 1.909(7) y
Mo1 O4 9_556 2.026(7) y
Mo1 O3 9_556 2.054(8) y
Mo1 Mo2 9_556 3.1198(7) y
Mo2 O1 . 1.921(3) y
Mo2 O5 9_566 1.934(7) y
Mo2 O2 13_556 1.961(6) y
Mo2 O6 . 1.989(7) y
Mo2 O4 . 2.174(8) y
Mo3 O2 . 1.917(5) y
Mo3 O5 . 1.937(8) y
Mo3 O4 . 2.046(8) y
Mo3 O3 5 2.073(5) y
K O6 2 2.636(7) y
K O2 10_557 2.727(6) y
K O1 9_556 2.826(12) y
